data_2202946
loop_
_publ_author_name
'Rajinder K. Chaggar'
'John Fawcett'
'Gregory A. Solan'

_publ_section_title
;
 Dichlorobis(2-formylpyridineanil)iron(II) acetonitrile solvate
;
_journal_issue 7
_journal_name_full 'Acta Crystallographica Section E'
_journal_page_first m462
_journal_page_last m463
_journal_paper_doi 10.1107/S1600536803012467
_journal_volume 59
_journal_year 2003
_chemical_formula_iupac '[Fe Cl2 (C12 H10 N2)2], C2 H3 N'
_chemical_formula_moiety 'C24 H20 Cl2 Fe N4, C2 H3 N'
_chemical_formula_sum 'C26 H23 Cl2 Fe N5'
_chemical_formula_weight 532.24
_chemical_name_systematic
;
dichlorobis[2-(phenyliminomethyl)pyridine]iron(II) acetonitrile solvate
;
_space_group_IT_number 14
_symmetry_cell_setting monoclinic
_symmetry_space_group_name_Hall '-P 2ybc'
_symmetry_space_group_name_H-M 'P 1 21/c 1'
_atom_sites_solution_hydrogens geom
_atom_sites_solution_primary direct
_atom_sites_solution_secondary difmap
_audit_creation_method SHELXL-97
_cell_angle_alpha 90.00
_cell_angle_beta 109.677(10)
_cell_angle_gamma 90.00
_cell_formula_units_Z 4
_cell_length_a 12.7838(7)
_cell_length_b 14.8194(8)
_cell_length_c 13.8905(8)
_cell_measurement_reflns_used 7807
_cell_measurement_temperature 150(2)
_cell_measurement_theta_max 28.43
_cell_measurement_theta_min 2.18
_cell_volume 2477.9(3)
_computing_cell_refinement SMART
_computing_data_collection 'SMART (Bruker, 1997)'
_computing_data_reduction 'SAINT (Bruker, 1999)'
_computing_molecular_graphics SHELXTL
_computing_publication_material SHELXTL
_computing_structure_refinement SHELXTL
_computing_structure_solution 'SHELXTL (Bruker, 2000)'
_diffrn_ambient_temperature 150(2)
_diffrn_measured_fraction_theta_full 0.995
_diffrn_measured_fraction_theta_max 0.995
_diffrn_measurement_device_type 'Bruker CCD area-detector'
_diffrn_measurement_method '\f and \w'
_diffrn_radiation_monochromator graphite
_diffrn_radiation_source 'fine-focus sealed tube'
_diffrn_radiation_type MoK\a
_diffrn_radiation_wavelength 0.71073
_diffrn_reflns_av_R_equivalents 0.0266
_diffrn_reflns_av_sigmaI/netI 0.0255
_diffrn_reflns_limit_h_max 15
_diffrn_reflns_limit_h_min -15
_diffrn_reflns_limit_k_max 17
_diffrn_reflns_limit_k_min -17
_diffrn_reflns_limit_l_max 16
_diffrn_reflns_limit_l_min -16
_diffrn_reflns_number 15046
_diffrn_reflns_theta_full 25.00
_diffrn_reflns_theta_max 25.00
_diffrn_reflns_theta_min 1.69
_exptl_absorpt_coefficient_mu 0.849
_exptl_absorpt_correction_T_max 0.928
_exptl_absorpt_correction_T_min 0.715
_exptl_absorpt_correction_type multi-scan
_exptl_absorpt_process_details '(SADABS; Sheldrick, 1996)'
_exptl_crystal_colour black
_exptl_crystal_density_diffrn 1.427
_exptl_crystal_density_method 'not measured'
_exptl_crystal_description plate
_exptl_crystal_F_000 1096
_exptl_crystal_size_max 0.39
_exptl_crystal_size_mid 0.26
_exptl_crystal_size_min 0.09
_refine_diff_density_max 0.468
_refine_diff_density_min -0.238
_refine_ls_extinction_method none
_refine_ls_goodness_of_fit_ref 1.040
_refine_ls_hydrogen_treatment constr
_refine_ls_matrix_type full
_refine_ls_number_parameters 308
_refine_ls_number_reflns 4348
_refine_ls_number_restraints 0
_refine_ls_restrained_S_all 1.040
_refine_ls_R_factor_all 0.0378
_refine_ls_R_factor_gt 0.0325
_refine_ls_shift/su_max 0.002
_refine_ls_shift/su_mean 0.000
_refine_ls_structure_factor_coef Fsqd
_refine_ls_weighting_details 'calc w = 1/[\s^2^(Fo^2^)+(0.0513P)^2^+0.2129P] where P = (Fo^2^+2Fc^2^)/3'
_refine_ls_weighting_scheme calc
_refine_ls_wR_factor_gt 0.0809
_refine_ls_wR_factor_ref 0.0834
_reflns_number_gt 3811
_reflns_number_total 4348
_reflns_threshold_expression I>2\s(I)
_cod_data_source_file wn6165.cif
_cod_data_source_block I
_cod_depositor_comments
;
The following automatic conversions were performed:
'_symmetry_cell_setting' value 'Monoclinic' changed to 'monoclinic'
according to '/home/saulius/struct/CIF-dictionaries/cif_core.dic'
dictionary named 'cif_core.dic' version 2.4.1 from 2010-06-29.

Automatic conversion script
Id: cif_fix_enum 1527 2010-12-29 10:47:43Z saulius 

The following automatic conversions were performed:

'_symmetry_cell_setting' value 'Monoclinic' changed to 'monoclinic'
according to /home/saulius/struct/CIF-dictionaries/cif_core.dic
dictionary named 'cif_core.dic' version 2.4.1 from 2010-06-29.

Automatic conversion script
Id: cif_fix_values 1715 2011-07-08 13:25:40Z adriana 
;
_cod_original_cell_volume 2477.9(2)
_cod_original_sg_symbol_H-M 'P 21/c'
_cod_database_code 2202946
_cod_database_fobs_code 2202946

loop_
_symmetry_equiv_pos_as_xyz
'x, y, z'
'-x, y+1/2, -z+1/2'
'-x, -y, -z'
'x, -y-1/2, z-1/2'

loop_
_atom_site_label
_atom_site_fract_x
_atom_site_fract_y
_atom_site_fract_z
_atom_site_U_iso_or_equiv
_atom_site_adp_type
_atom_site_calc_flag
_atom_site_refinement_flags
_atom_site_occupancy
_atom_site_disorder_assembly
_atom_site_disorder_group
_atom_site_type_symbol
Fe1 0.83220(2) 0.174761(16) 0.61116(2) 0.02300(10) Uani d . 1 . . Fe
Cl1 0.71892(4) 0.15322(3) 0.43755(4) 0.02874(13) Uani d . 1 . . Cl
Cl2 0.87941(4) 0.33207(3) 0.60809(4) 0.03093(14) Uani d . 1 . . Cl
N1 0.98966(13) 0.13050(10) 0.59950(11) 0.0240(3) Uani d . 1 . . N
N2 0.84753(13) 0.02197(10) 0.64776(12) 0.0227(3) Uani d . 1 . . N
N3 0.68955(14) 0.18127(9) 0.66338(13) 0.0267(4) Uani d . 1 . . N
N4 0.90188(14) 0.16984(9) 0.78276(12) 0.0251(4) Uani d . 1 . . N
C1 1.05732(17) 0.18082(12) 0.56657(15) 0.0286(5) Uani d . 1 . . C
H1 1.0358 0.2410 0.5455 0.034 Uiso calc R 1 . . H
C2 1.15738(17) 0.14935(13) 0.56176(16) 0.0313(5) Uani d . 1 . . C
H2 1.2025 0.1871 0.5367 0.038 Uiso calc R 1 . . H
C3 1.19089(17) 0.06285(13) 0.59358(15) 0.0318(5) Uani d . 1 . . C
H3 1.2599 0.0404 0.5921 0.038 Uiso calc R 1 . . H
C4 1.12186(16) 0.00938(13) 0.62770(15) 0.0292(4) Uani d . 1 . . C
H4 1.1423 -0.0508 0.6496 0.035 Uiso calc R 1 . . H
C5 1.02270(16) 0.04513(12) 0.62938(14) 0.0239(4) Uani d . 1 . . C
C6 0.94327(16) -0.00955(12) 0.65872(14) 0.0260(4) Uani d . 1 . . C
H6 0.9631 -0.0684 0.6859 0.031 Uiso calc R 1 . . H
C7 0.76967(16) -0.03182(11) 0.67573(15) 0.0243(4) Uani d . 1 . . C
C8 0.65988(16) -0.02873(12) 0.61257(16) 0.0281(4) Uani d . 1 . . C
H8 0.6394 0.0062 0.5517 0.034 Uiso calc R 1 . . H
C9 0.58003(18) -0.07636(13) 0.63796(17) 0.0349(5) Uani d . 1 . . C
H9 0.5047 -0.0742 0.5943 0.042 Uiso calc R 1 . . H
C10 0.60912(19) -0.12699(13) 0.72640(19) 0.0390(5) Uani d . 1 . . C
H10 0.5540 -0.1594 0.7440 0.047 Uiso calc R 1 . . H
C11 0.7191(2) -0.13026(14) 0.78943(18) 0.0384(5) Uani d . 1 . . C
H11 0.7393 -0.1653 0.8502 0.046 Uiso calc R 1 . . H
C12 0.79993(17) -0.08286(12) 0.76466(15) 0.0298(5) Uani d . 1 . . C
H12 0.8753 -0.0853 0.8081 0.036 Uiso calc R 1 . . H
C13 0.58320(18) 0.18693(12) 0.60349(18) 0.0323(5) Uani d . 1 . . C
H13 0.5666 0.1987 0.5327 0.039 Uiso calc R 1 . . H
C14 0.49599(19) 0.17618(13) 0.6411(2) 0.0403(6) Uani d . 1 . . C
H14 0.4212 0.1804 0.5964 0.048 Uiso calc R 1 . . H
C15 0.5189(2) 0.15941(14) 0.7431(2) 0.0426(6) Uani d . 1 . . C
H15 0.4603 0.1507 0.7698 0.051 Uiso calc R 1 . . H
C16 0.62814(19) 0.15542(13) 0.80658(18) 0.0366(5) Uani d . 1 . . C
H16 0.6462 0.1449 0.8778 0.044 Uiso calc R 1 . . H
C17 0.71115(18) 0.16717(12) 0.76389(16) 0.0290(5) Uani d . 1 . . C
C18 0.82836(18) 0.16341(12) 0.82645(16) 0.0295(5) Uani d . 1 . . C
H18 0.8499 0.1563 0.8985 0.035 Uiso calc R 1 . . H
C19 1.01578(17) 0.15712(12) 0.84049(15) 0.0275(4) Uani d . 1 . . C
C20 1.09401(17) 0.21387(13) 0.82264(15) 0.0311(5) Uani d . 1 . . C
H20 1.0706 0.2630 0.7765 0.037 Uiso calc R 1 . . H
C21 1.20575(19) 0.19840(15) 0.87234(17) 0.0373(5) Uani d . 1 . . C
H21 1.2593 0.2375 0.8608 0.045 Uiso calc R 1 . . H
C22 1.24008(19) 0.12645(16) 0.93868(17) 0.0431(6) Uani d . 1 . . C
H22 1.3171 0.1161 0.9728 0.052 Uiso calc R 1 . . H
C23 1.1626(2) 0.06962(15) 0.95529(18) 0.0446(6) Uani d . 1 . . C
H23 1.1864 0.0197 1.0003 0.054 Uiso calc R 1 . . H
C24 1.05092(19) 0.08466(13) 0.90705(16) 0.0365(5) Uani d . 1 . . C
H24 0.9979 0.0455 0.9192 0.044 Uiso calc R 1 . . H
N5 0.51858(18) 0.38481(14) 0.48449(18) 0.0540(6) Uani d . 1 . . N
C25 0.5740(2) 0.40563(15) 0.5641(2) 0.0405(5) Uani d . 1 . . C
C26 0.6448(2) 0.43209(17) 0.66485(18) 0.0489(6) Uani d . 1 . . C
H26A 0.7226 0.4215 0.6714 0.073 Uiso calc R 1 . . H
H26B 0.6262 0.3964 0.7163 0.073 Uiso calc R 1 . . H
H26C 0.6338 0.4963 0.6753 0.073 Uiso calc R 1 . . H

loop_
_atom_site_aniso_label
_atom_site_aniso_U_11
_atom_site_aniso_U_22
_atom_site_aniso_U_33
_atom_site_aniso_U_12
_atom_site_aniso_U_13
_atom_site_aniso_U_23
Fe1 0.02561(18) 0.02037(16) 0.02390(17) 0.00153(10) 0.00949(13) 0.00115(10)
Cl1 0.0319(3) 0.0278(2) 0.0249(3) 0.00430(19) 0.0074(2) 0.00137(19)
Cl2 0.0382(3) 0.0203(2) 0.0355(3) 0.00026(19) 0.0140(2) 0.00062(19)
N1 0.0266(9) 0.0228(8) 0.0222(9) -0.0004(6) 0.0078(7) -0.0019(6)
N2 0.0251(9) 0.0210(7) 0.0200(8) -0.0016(6) 0.0051(7) -0.0017(6)
N3 0.0313(10) 0.0199(8) 0.0306(10) -0.0004(7) 0.0128(8) -0.0033(7)
N4 0.0321(10) 0.0195(8) 0.0242(9) -0.0034(6) 0.0103(8) -0.0030(6)
C1 0.0357(12) 0.0243(10) 0.0274(11) -0.0010(8) 0.0126(10) 0.0002(8)
C2 0.0327(12) 0.0336(11) 0.0314(12) -0.0039(9) 0.0157(10) -0.0025(9)
C3 0.0266(11) 0.0360(11) 0.0336(12) 0.0014(9) 0.0112(10) -0.0067(9)
C4 0.0294(11) 0.0259(10) 0.0302(11) 0.0033(8) 0.0072(9) -0.0024(8)
C5 0.0267(10) 0.0219(9) 0.0212(10) 0.0004(8) 0.0056(8) -0.0033(7)
C6 0.0314(11) 0.0205(9) 0.0248(11) 0.0010(8) 0.0075(9) -0.0016(8)
C7 0.0301(11) 0.0166(9) 0.0278(11) 0.0002(7) 0.0117(9) -0.0029(8)
C8 0.0309(11) 0.0219(9) 0.0293(11) 0.0009(8) 0.0073(9) -0.0001(8)
C9 0.0277(12) 0.0302(10) 0.0446(13) -0.0045(9) 0.0093(10) -0.0047(10)
C10 0.0408(14) 0.0289(11) 0.0548(15) -0.0065(9) 0.0259(12) -0.0003(10)
C11 0.0517(15) 0.0303(11) 0.0362(13) -0.0019(10) 0.0190(12) 0.0074(9)
C12 0.0319(12) 0.0254(10) 0.0294(11) 0.0002(8) 0.0069(10) 0.0016(8)
C13 0.0338(13) 0.0235(10) 0.0412(13) 0.0025(8) 0.0149(11) -0.0027(9)
C14 0.0307(13) 0.0349(12) 0.0563(16) 0.0013(9) 0.0160(12) -0.0077(10)
C15 0.0439(15) 0.0344(12) 0.0626(17) -0.0051(10) 0.0353(14) -0.0103(11)
C16 0.0477(15) 0.0278(10) 0.0431(14) -0.0063(9) 0.0271(12) -0.0067(9)
C17 0.0381(13) 0.0209(9) 0.0324(12) -0.0038(8) 0.0178(10) -0.0079(8)
C18 0.0431(13) 0.0235(10) 0.0238(11) -0.0054(8) 0.0135(10) -0.0048(8)
C19 0.0361(12) 0.0255(9) 0.0205(10) -0.0029(8) 0.0089(9) -0.0074(8)
C20 0.0375(13) 0.0285(10) 0.0277(11) -0.0034(9) 0.0116(10) -0.0041(9)
C21 0.0339(13) 0.0426(12) 0.0359(13) -0.0067(10) 0.0125(11) -0.0091(10)
C22 0.0353(13) 0.0491(13) 0.0370(13) 0.0045(11) 0.0016(11) -0.0101(11)
C23 0.0520(16) 0.0367(12) 0.0355(13) 0.0058(11) 0.0020(12) 0.0034(10)
C24 0.0453(14) 0.0294(11) 0.0310(12) -0.0050(9) 0.0079(11) 0.0013(9)
N5 0.0513(14) 0.0601(14) 0.0495(14) 0.0160(11) 0.0155(12) 0.0001(11)
C25 0.0431(15) 0.0375(12) 0.0463(15) 0.0118(10) 0.0221(13) 0.0066(11)
C26 0.0509(16) 0.0537(15) 0.0427(15) 0.0050(12) 0.0166(13) 0.0005(12)

loop_
_atom_type_symbol
_atom_type_description
_atom_type_scat_dispersion_real
_atom_type_scat_dispersion_imag
_atom_type_scat_source
C C 0.0033 0.0016 'International Tables Vol C Tables 4.2.6.8 and 6.1.1.4'
H H 0.0000 0.0000 'International Tables Vol C Tables 4.2.6.8 and 6.1.1.4'
N N 0.0061 0.0033 'International Tables Vol C Tables 4.2.6.8 and 6.1.1.4'
Cl Cl 0.1484 0.1585 'International Tables Vol C Tables 4.2.6.8 and 6.1.1.4'
Fe Fe 0.3463 0.8444 'International Tables Vol C Tables 4.2.6.8 and 6.1.1.4'

loop_
_geom_angle_atom_site_label_1
_geom_angle_atom_site_label_2
_geom_angle_atom_site_label_3
_geom_angle
_geom_angle_publ_flag
N1 Fe1 N3 159.60(6) ?
N1 Fe1 N4 91.31(6) ?
N3 Fe1 N4 74.08(6) y
N1 Fe1 N2 73.10(5) y
N3 Fe1 N2 89.35(5) ?
N4 Fe1 N2 76.19(5) ?
N1 Fe1 Cl1 98.44(4) ?
N3 Fe1 Cl1 92.94(5) ?
N4 Fe1 Cl1 163.56(4) ?
N2 Fe1 Cl1 93.96(4) ?
N1 Fe1 Cl2 92.68(4) ?
N3 Fe1 Cl2 101.86(4) ?
N4 Fe1 Cl2 92.17(4) ?
N2 Fe1 Cl2 161.12(4) ?
Cl1 Fe1 Cl2 100.504(19) y
C1 N1 C5 117.14(16) ?
C1 N1 Fe1 125.46(13) ?
C5 N1 Fe1 117.39(12) ?
C6 N2 C7 119.60(15) ?
C6 N2 Fe1 113.14(12) ?
C7 N2 Fe1 126.23(11) ?
C13 N3 C17 117.79(18) ?
C13 N3 Fe1 125.82(14) ?
C17 N3 Fe1 115.85(14) ?
C18 N4 C19 119.93(17) ?
C18 N4 Fe1 114.35(14) ?
C19 N4 Fe1 124.66(12) ?
N1 C1 C2 122.99(18) ?
N1 C1 H1 118.5 ?
C2 C1 H1 118.5 ?
C3 C2 C1 119.41(18) ?
C3 C2 H2 120.3 ?
C1 C2 H2 120.3 ?
C2 C3 C4 118.57(18) ?
C2 C3 H3 120.7 ?
C4 C3 H3 120.7 ?
C5 C4 C3 118.75(18) ?
C5 C4 H4 120.6 ?
C3 C4 H4 120.6 ?
N1 C5 C4 123.13(17) ?
N1 C5 C6 115.45(16) ?
C4 C5 C6 121.34(17) ?
N2 C6 C5 119.66(17) ?
N2 C6 H6 120.2 ?
C5 C6 H6 120.2 ?
C8 C7 C12 120.12(17) ?
C8 C7 N2 117.43(16) ?
C12 C7 N2 122.39(17) ?
C9 C8 C7 120.05(19) ?
C9 C8 H8 120.0 ?
C7 C8 H8 120.0 ?
C10 C9 C8 120.3(2) ?
C10 C9 H9 119.8 ?
C8 C9 H9 119.8 ?
C9 C10 C11 119.61(19) ?
C9 C10 H10 120.2 ?
C11 C10 H10 120.2 ?
C10 C11 C12 120.6(2) ?
C10 C11 H11 119.7 ?
C12 C11 H11 119.7 ?
C11 C12 C7 119.33(19) ?
C11 C12 H12 120.3 ?
C7 C12 H12 120.3 ?
N3 C13 C14 122.4(2) ?
N3 C13 H13 118.8 ?
C14 C13 H13 118.8 ?
C15 C14 C13 119.4(2) ?
C15 C14 H14 120.3 ?
C13 C14 H14 120.3 ?
C14 C15 C16 119.1(2) ?
C14 C15 H15 120.4 ?
C16 C15 H15 120.4 ?
C15 C16 C17 118.4(2) ?
C15 C16 H16 120.8 ?
C17 C16 H16 120.8 ?
N3 C17 C16 122.9(2) ?
N3 C17 C18 115.79(17) ?
C16 C17 C18 121.3(2) ?
N4 C18 C17 119.01(19) ?
N4 C18 H18 120.5 ?
C17 C18 H18 120.5 ?
C24 C19 C20 119.7(2) ?
C24 C19 N4 121.29(18) ?
C20 C19 N4 118.79(17) ?
C21 C20 C19 119.7(2) ?
C21 C20 H20 120.2 ?
C19 C20 H20 120.2 ?
C20 C21 C22 120.3(2) ?
C20 C21 H21 119.8 ?
C22 C21 H21 119.8 ?
C23 C22 C21 119.9(2) ?
C23 C22 H22 120.0 ?
C21 C22 H22 120.0 ?
C24 C23 C22 120.4(2) ?
C24 C23 H23 119.8 ?
C22 C23 H23 119.8 ?
C23 C24 C19 120.0(2) ?
C23 C24 H24 120.0 ?
C19 C24 H24 120.0 ?
N5 C25 C26 179.6(3) ?
C25 C26 H26A 109.5 ?
C25 C26 H26B 109.5 ?
H26A C26 H26B 109.5 ?
C25 C26 H26C 109.5 ?
H26A C26 H26C 109.5 ?
H26B C26 H26C 109.5 ?

loop_
_geom_bond_atom_site_label_1
_geom_bond_atom_site_label_2
_geom_bond_site_symmetry_2
_geom_bond_distance
_geom_bond_publ_flag
Fe1 N1 . 2.1744(15) y
Fe1 N3 . 2.1799(16) y
Fe1 N4 . 2.2474(16) y
Fe1 N2 . 2.3144(14) y
Fe1 Cl1 . 2.3796(6) y
Fe1 Cl2 . 2.4120(5) y
N1 C1 . 1.334(2) ?
N1 C5 . 1.354(2) ?
N2 C6 . 1.270(2) y
N2 C7 . 1.427(2) ?
N3 C13 . 1.336(3) ?
N3 C17 . 1.345(3) ?
N4 C18 . 1.283(3) y
N4 C19 . 1.419(3) ?
C1 C2 . 1.384(3) ?
C1 H1 . 0.9500 ?
C2 C3 . 1.376(3) ?
C2 H2 . 0.9500 ?
C3 C4 . 1.383(3) ?
C3 H3 . 0.9500 ?
C4 C5 . 1.381(3) ?
C4 H4 . 0.9500 ?
C5 C6 . 1.460(2) ?
C6 H6 . 0.9500 ?
C7 C8 . 1.383(3) ?
C7 C12 . 1.388(3) ?
C8 C9 . 1.381(3) ?
C8 H8 . 0.9500 ?
C9 C10 . 1.379(3) ?
C9 H9 . 0.9500 ?
C10 C11 . 1.385(3) ?
C10 H10 . 0.9500 ?
C11 C12 . 1.385(3) ?
C11 H11 . 0.9500 ?
C12 H12 . 0.9500 ?
C13 C14 . 1.390(3) ?
C13 H13 . 0.9500 ?
C14 C15 . 1.370(3) ?
C14 H14 . 0.9500 ?
C15 C16 . 1.379(3) ?
C15 H15 . 0.9500 ?
C16 C17 . 1.390(3) ?
C16 H16 . 0.9500 ?
C17 C18 . 1.458(3) ?
C18 H18 . 0.9500 ?
C19 C24 . 1.389(3) ?
C19 C20 . 1.391(3) ?
C20 C21 . 1.380(3) ?
C20 H20 . 0.9500 ?
C21 C22 . 1.381(3) ?
C21 H21 . 0.9500 ?
C22 C23 . 1.378(3) ?
C22 H22 . 0.9500 ?
C23 C24 . 1.375(3) ?
C23 H23 . 0.9500 ?
C24 H24 . 0.9500 ?
N5 C25 . 1.137(3) ?
C25 C26 . 1.442(4) ?
C26 H26A . 0.9800 ?
C26 H26B . 0.9800 ?
C26 H26C . 0.9800 ?
